data_4101989
loop_
_publ_author_name
'Erica L. Campbell'
'Andrea M. Zuhl'
'Christopher M. Liu'
'Dale L. Boger'

_publ_section_title
;
 Total Synthesis of (+)-Fendleridine (Aspidoalbidine) and
 (+)-1-Acetylaspidoalbidine
;
_journal_name_full 'Journal of the American Chemical Society'
_journal_page_first 3009
_journal_page_last 3012
_journal_paper_doi 10.1021/ja908819q
_journal_volume 132
_journal_year 2010
_chemical_formula_sum 'C26 H26 N2 O3'
_chemical_formula_weight 414.49
_chemical_name_systematic
; 
 ? 
;
_space_group_IT_number 9
_symmetry_cell_setting monoclinic
_symmetry_space_group_name_Hall 'C -2yc'
_symmetry_space_group_name_H-M 'C 1 c 1'
_atom_sites_solution_hydrogens geom
_atom_sites_solution_primary direct
_atom_sites_solution_secondary difmap
_audit_creation_method SHELXL-97
_cell_angle_alpha 90.00
_cell_angle_beta 102.15(3)
_cell_angle_gamma 90.00
_cell_formula_units_Z 4
_cell_length_a 7.7377(15)
_cell_length_b 23.547(5)
_cell_length_c 11.699(2)
_cell_measurement_reflns_used 996
_cell_measurement_temperature 296(2)
_cell_measurement_theta_max 20.6
_cell_measurement_theta_min 2.5
_cell_volume 2083.8(7)
_computing_cell_refinement 'Bruker SAINT+'
_computing_data_collection 'Bruker SMART'
_computing_data_reduction 'Bruker SAINT+'
_computing_molecular_graphics 'Bruker SHELXTL'
_computing_publication_material 'Bruker SHELXTL'
_computing_structure_refinement 'SHELXL-97 (Sheldrick, 1997)'
_computing_structure_solution 'SHELXS-97 (Sheldrick, 1997)'
_diffrn_ambient_temperature 296(2)
_diffrn_measured_fraction_theta_full 0.998
_diffrn_measured_fraction_theta_max 0.998
_diffrn_measurement_device_type 'CCD area detector'
_diffrn_measurement_method 'phi and omega scans'
_diffrn_radiation_monochromator graphite
_diffrn_radiation_source 'fine-focus sealed tube'
_diffrn_radiation_type MoK\a
_diffrn_radiation_wavelength 0.71073
_diffrn_reflns_av_R_equivalents 0.0826
_diffrn_reflns_av_sigmaI/netI 0.1368
_diffrn_reflns_limit_h_max 9
_diffrn_reflns_limit_h_min -9
_diffrn_reflns_limit_k_max 27
_diffrn_reflns_limit_k_min -27
_diffrn_reflns_limit_l_max 13
_diffrn_reflns_limit_l_min -13
_diffrn_reflns_number 7598
_diffrn_reflns_theta_full 24.99
_diffrn_reflns_theta_max 24.99
_diffrn_reflns_theta_min 1.73
_diffrn_standards_decay_% 1
_exptl_absorpt_coefficient_mu 0.087
_exptl_absorpt_correction_T_max 0.9957
_exptl_absorpt_correction_T_min 0.9728
_exptl_absorpt_correction_type multi-scan
_exptl_absorpt_process_details 'SADABS (Sheldrick, 1999)'
_exptl_crystal_colour Colorless
_exptl_crystal_density_diffrn 1.321
_exptl_crystal_density_meas 0
_exptl_crystal_density_method 'not measured'
_exptl_crystal_description Needle-like
_exptl_crystal_F_000 880
_exptl_crystal_size_max 0.32
_exptl_crystal_size_mid 0.06
_exptl_crystal_size_min 0.05
_refine_diff_density_max 0.163
_refine_diff_density_min -0.174
_refine_diff_density_rms 0.039
_refine_ls_abs_structure_details 'Flack H D (1983), Acta Cryst. A39, 876-881'
_refine_ls_abs_structure_Flack 1.2(19)
_refine_ls_extinction_method none
_refine_ls_goodness_of_fit_ref 1.001
_refine_ls_hydrogen_treatment constr
_refine_ls_matrix_type full
_refine_ls_number_parameters 280
_refine_ls_number_reflns 3512
_refine_ls_number_restraints 2
_refine_ls_restrained_S_all 1.001
_refine_ls_R_factor_all 0.1441
_refine_ls_R_factor_gt 0.0707
_refine_ls_shift/su_max 0.012
_refine_ls_shift/su_mean 0.002
_refine_ls_structure_factor_coef Fsqd
_refine_ls_weighting_details 'calc w=1/[\s^2^(Fo^2^)+(0.0140P)^2^+0.0000P] where P=(Fo^2^+2Fc^2^)/3'
_refine_ls_weighting_scheme calc
_refine_ls_wR_factor_gt 0.0709
_refine_ls_wR_factor_ref 0.0866
_reflns_number_gt 1968
_reflns_number_total 3512
_reflns_threshold_expression >2sigma(I)
_cod_data_source_file ja908819q_si_002.cif
_cod_data_source_block erca
_cod_database_code 4101989

loop_
_symmetry_equiv_pos_as_xyz
'x, y, z'
'x, -y, z+1/2'
'x+1/2, y+1/2, z'
'x+1/2, -y+1/2, z+1/2'

loop_
_atom_site_label
_atom_site_type_symbol
_atom_site_fract_x
_atom_site_fract_y
_atom_site_fract_z
_atom_site_U_iso_or_equiv
_atom_site_adp_type
_atom_site_occupancy
_atom_site_symmetry_multiplicity
_atom_site_calc_flag
_atom_site_refinement_flags
_atom_site_disorder_assembly
_atom_site_disorder_group
O1 O 0.6363(4) 0.76317(14) 0.5746(3) 0.0447(9) Uani 1 1 d . . .
O2 O 0.3805(5) 0.83771(19) 0.8400(4) 0.0794(15) Uani 1 1 d . . .
O3 O 0.8392(5) 0.93064(17) 0.8535(3) 0.0735(14) Uani 1 1 d . . .
N1 N 0.9142(5) 0.93843(16) 0.5956(4) 0.0389(11) Uani 1 1 d . . .
N2 N 0.5304(5) 0.82659(16) 0.6982(3) 0.0353(11) Uani 1 1 d . . .
C1 C 0.7982(7) 0.8263(2) 0.3872(4) 0.0461(15) Uani 1 1 d . . .
H1 H 0.7198 0.7959 0.3763 0.055 Uiso 1 1 calc R . .
C2 C 0.9091(7) 0.8356(2) 0.3086(5) 0.0526(17) Uani 1 1 d . . .
H2 H 0.9057 0.8111 0.2458 0.063 Uiso 1 1 calc R . .
C3 C 1.0216(7) 0.8805(2) 0.3248(5) 0.0496(16) Uani 1 1 d . . .
H3 H 1.0940 0.8864 0.2718 0.060 Uiso 1 1 calc R . .
C4 C 1.0323(6) 0.9178(2) 0.4173(4) 0.0423(15) Uani 1 1 d . . .
H4 H 1.1106 0.9483 0.4274 0.051 Uiso 1 1 calc R . .
C5 C 0.9211(6) 0.9079(2) 0.4945(4) 0.0369(14) Uani 1 1 d . . .
C6 C 0.8057(6) 0.8622(2) 0.4802(4) 0.0352(14) Uani 1 1 d . . .
C7 C 0.6924(6) 0.8646(2) 0.5703(4) 0.0310(13) Uani 1 1 d . . .
C8 C 0.7701(6) 0.9162(2) 0.6472(4) 0.0369(14) Uani 1 1 d . . .
H8 H 0.6790 0.9453 0.6453 0.044 Uiso 1 1 calc R . .
C9 C 0.8545(7) 0.9013(2) 0.7723(5) 0.0420(15) Uani 1 1 d . . .
C10 C 0.9598(6) 0.84750(19) 0.7824(4) 0.0480(15) Uani 1 1 d . . .
H10A H 1.0160 0.8416 0.8637 0.058 Uiso 1 1 calc R . .
H10B H 1.0524 0.8516 0.7386 0.058 Uiso 1 1 calc R . .
C11 C 0.8484(6) 0.7949(2) 0.7374(4) 0.0334(13) Uani 1 1 d . . .
C12 C 0.6832(6) 0.8120(2) 0.6476(4) 0.0337(13) Uani 1 1 d . . .
C13 C 0.4944(6) 0.8731(2) 0.5161(4) 0.0382(14) Uani 1 1 d . . .
H13A H 0.4708 0.9122 0.4917 0.046 Uiso 1 1 calc R . .
H13B H 0.4574 0.8486 0.4489 0.046 Uiso 1 1 calc R . .
C14 C 0.3980(6) 0.8577(2) 0.6126(4) 0.0475(15) Uani 1 1 d . . .
H14A H 0.3593 0.8916 0.6472 0.057 Uiso 1 1 calc R . .
H14B H 0.2959 0.8341 0.5826 0.057 Uiso 1 1 calc R . .
C15 C 0.5135(7) 0.8219(2) 0.8099(5) 0.0484(16) Uani 1 1 d . . .
C16 C 0.6677(6) 0.7967(2) 0.8944(4) 0.0564(17) Uani 1 1 d . . .
H16A H 0.6230 0.7718 0.9476 0.068 Uiso 1 1 calc R . .
H16B H 0.7325 0.8271 0.9404 0.068 Uiso 1 1 calc R . .
C17 C 0.7957(6) 0.7630(2) 0.8372(4) 0.0479(16) Uani 1 1 d . . .
H17A H 0.9011 0.7542 0.8957 0.058 Uiso 1 1 calc R . .
H17B H 0.7407 0.7273 0.8079 0.058 Uiso 1 1 calc R . .
C18 C 0.9366(7) 0.7549(2) 0.6636(5) 0.0540(17) Uani 1 1 d . . .
H18A H 1.0002 0.7760 0.6144 0.065 Uiso 1 1 calc R . .
H18B H 1.0176 0.7290 0.7127 0.065 Uiso 1 1 calc R . .
C19 C 0.7819(7) 0.7233(2) 0.5913(5) 0.0605(18) Uani 1 1 d . . .
H19A H 0.8070 0.7120 0.5167 0.073 Uiso 1 1 calc R . .
H19B H 0.7549 0.6896 0.6321 0.073 Uiso 1 1 calc R . .
C20 C 0.9563(7) 0.9990(2) 0.6061(5) 0.0482(15) Uani 1 1 d . . .
H20A H 0.8954 1.0157 0.6624 0.058 Uiso 1 1 calc R . .
H20B H 0.9113 1.0171 0.5312 0.058 Uiso 1 1 calc R . .
C21 C 1.1517(6) 1.0120(2) 0.6436(5) 0.0415(15) Uani 1 1 d . . .
C22 C 1.2325(8) 1.0512(2) 0.5841(5) 0.0625(19) Uani 1 1 d . . .
H22 H 1.1668 1.0677 0.5166 0.075 Uiso 1 1 calc R . .
C23 C 1.4073(9) 1.0666(2) 0.6214(7) 0.073(2) Uani 1 1 d . . .
H23 H 1.4598 1.0923 0.5786 0.088 Uiso 1 1 calc R . .
C24 C 1.5023(8) 1.0432(3) 0.7230(6) 0.071(2) Uani 1 1 d . . .
H24 H 1.6185 1.0547 0.7513 0.085 Uiso 1 1 calc R . .
C25 C 1.4282(9) 1.0031(3) 0.7836(5) 0.0675(19) Uani 1 1 d . . .
H25 H 1.4952 0.9864 0.8504 0.081 Uiso 1 1 calc R . .
C26 C 1.2536(7) 0.9880(2) 0.7442(5) 0.0551(17) Uani 1 1 d . . .
H26 H 1.2030 0.9612 0.7856 0.066 Uiso 1 1 calc R . .

loop_
_atom_site_aniso_label
_atom_site_aniso_U_11
_atom_site_aniso_U_22
_atom_site_aniso_U_33
_atom_site_aniso_U_23
_atom_site_aniso_U_13
_atom_site_aniso_U_12
O1 0.039(2) 0.041(2) 0.051(3) -0.004(2) 0.0027(18) -0.0007(19)
O2 0.052(3) 0.128(4) 0.072(3) 0.028(3) 0.043(2) 0.025(3)
O3 0.094(3) 0.083(3) 0.040(3) -0.032(3) 0.006(2) -0.008(3)
N1 0.044(3) 0.030(3) 0.043(3) 0.004(2) 0.010(2) -0.012(2)
N2 0.021(2) 0.046(3) 0.037(3) 0.003(2) 0.002(2) 0.002(2)
C1 0.052(4) 0.049(4) 0.037(4) -0.004(3) 0.009(3) -0.014(3)
C2 0.059(4) 0.060(4) 0.039(4) -0.005(3) 0.011(3) 0.006(3)
C3 0.051(4) 0.053(4) 0.048(4) 0.011(4) 0.020(3) 0.005(3)
C4 0.034(3) 0.043(4) 0.052(4) 0.005(3) 0.014(3) -0.001(3)
C5 0.041(3) 0.041(4) 0.029(3) 0.005(3) 0.007(3) -0.001(3)
C6 0.037(3) 0.036(4) 0.033(3) 0.002(3) 0.007(3) -0.005(3)
C7 0.022(3) 0.029(3) 0.041(3) -0.004(3) 0.004(3) -0.006(2)
C8 0.037(3) 0.037(3) 0.036(3) 0.002(3) 0.007(3) 0.007(3)
C9 0.038(3) 0.051(4) 0.033(4) 0.000(3) 0.000(3) -0.012(3)
C10 0.039(3) 0.066(4) 0.035(4) 0.005(3) -0.002(3) -0.006(3)
C11 0.020(3) 0.049(3) 0.031(3) 0.010(3) 0.005(3) 0.006(3)
C12 0.032(3) 0.035(3) 0.033(3) -0.002(3) 0.004(3) -0.006(3)
C13 0.033(3) 0.040(4) 0.040(4) -0.001(3) 0.003(3) -0.002(3)
C14 0.032(3) 0.057(4) 0.050(4) 0.009(3) 0.000(3) 0.009(3)
C15 0.035(4) 0.065(4) 0.046(4) 0.015(3) 0.010(3) -0.002(3)
C16 0.053(4) 0.078(5) 0.041(4) 0.012(4) 0.017(3) -0.001(3)
C17 0.052(4) 0.050(4) 0.040(4) 0.012(3) 0.006(3) -0.001(3)
C18 0.042(3) 0.066(4) 0.053(4) 0.005(3) 0.005(3) 0.027(3)
C19 0.069(4) 0.055(4) 0.058(5) -0.006(3) 0.012(4) 0.019(4)
C20 0.050(4) 0.048(4) 0.048(4) 0.006(3) 0.013(3) 0.001(3)
C21 0.048(4) 0.032(4) 0.045(4) -0.006(3) 0.012(3) 0.003(3)
C22 0.070(5) 0.049(4) 0.076(5) -0.004(4) 0.030(4) -0.014(3)
C23 0.060(5) 0.054(4) 0.113(7) -0.016(5) 0.033(4) -0.019(4)
C24 0.050(4) 0.060(5) 0.107(7) -0.034(5) 0.025(4) -0.015(4)
C25 0.064(5) 0.062(5) 0.072(5) -0.015(4) 0.002(4) 0.008(4)
C26 0.050(4) 0.054(4) 0.062(5) -0.008(4) 0.015(3) -0.004(3)

loop_
_atom_type_symbol
_atom_type_description
_atom_type_scat_dispersion_real
_atom_type_scat_dispersion_imag
_atom_type_scat_source
C C 0.0033 0.0016 'International Tables Vol C Tables 4.2.6.8 and 6.1.1.4'
H H 0.0000 0.0000 'International Tables Vol C Tables 4.2.6.8 and 6.1.1.4'
N N 0.0061 0.0033 'International Tables Vol C Tables 4.2.6.8 and 6.1.1.4'
O O 0.0106 0.0060 'International Tables Vol C Tables 4.2.6.8 and 6.1.1.4'

loop_
_geom_angle_atom_site_label_1
_geom_angle_atom_site_label_2
_geom_angle_atom_site_label_3
_geom_angle
_geom_angle_site_symmetry_1
_geom_angle_site_symmetry_3
_geom_angle_publ_flag
C12 O1 C19 110.3(4) . . ?
C5 N1 C20 121.7(4) . . ?
C5 N1 C8 109.4(4) . . ?
C20 N1 C8 119.2(4) . . ?
C15 N2 C12 128.5(4) . . ?
C15 N2 C14 120.5(4) . . ?
C12 N2 C14 110.3(4) . . ?
C6 C1 C2 119.8(5) . . ?
C3 C2 C1 119.5(5) . . ?
C2 C3 C4 122.4(5) . . ?
C3 C4 C5 117.3(5) . . ?
C6 C5 C4 121.5(5) . . ?
C6 C5 N1 111.3(4) . . ?
C4 C5 N1 127.2(5) . . ?
C1 C6 C5 119.6(5) . . ?
C1 C6 C7 130.2(5) . . ?
C5 C6 C7 110.0(5) . . ?
C6 C7 C12 119.0(4) . . ?
C6 C7 C13 113.0(4) . . ?
C12 C7 C13 100.4(3) . . ?
C6 C7 C8 102.9(4) . . ?
C12 C7 C8 110.3(4) . . ?
C13 C7 C8 111.4(4) . . ?
N1 C8 C9 105.6(4) . . ?
N1 C8 C7 106.0(4) . . ?
C9 C8 C7 114.5(4) . . ?
O3 C9 C10 124.5(5) . . ?
O3 C9 C8 122.6(5) . . ?
C10 C9 C8 112.9(5) . . ?
C9 C10 C11 113.5(4) . . ?
C17 C11 C12 109.8(4) . . ?
C17 C11 C18 110.6(4) . . ?
C12 C11 C18 100.5(4) . . ?
C17 C11 C10 111.0(4) . . ?
C12 C11 C10 110.5(4) . . ?
C18 C11 C10 113.9(4) . . ?
O1 C12 N2 107.7(4) . . ?
O1 C12 C11 105.6(4) . . ?
N2 C12 C11 114.3(4) . . ?
O1 C12 C7 109.4(4) . . ?
N2 C12 C7 100.9(4) . . ?
C11 C12 C7 118.6(4) . . ?
C14 C13 C7 105.3(4) . . ?
N2 C14 C13 104.1(4) . . ?
O2 C15 N2 121.2(5) . . ?
O2 C15 C16 122.3(5) . . ?
N2 C15 C16 116.5(5) . . ?
C15 C16 C17 114.5(4) . . ?
C11 C17 C16 112.6(4) . . ?
C19 C18 C11 103.0(4) . . ?
O1 C19 C18 105.0(4) . . ?
N1 C20 C21 114.3(4) . . ?
C22 C21 C26 117.5(5) . . ?
C22 C21 C20 121.2(5) . . ?
C26 C21 C20 121.1(5) . . ?
C21 C22 C23 122.3(6) . . ?
C24 C23 C22 118.5(7) . . ?
C25 C24 C23 121.0(6) . . ?
C24 C25 C26 119.4(6) . . ?
C25 C26 C21 121.2(6) . . ?

loop_
_geom_bond_atom_site_label_1
_geom_bond_atom_site_label_2
_geom_bond_distance
_geom_bond_site_symmetry_2
_geom_bond_publ_flag
O1 C12 1.432(5) . ?
O1 C19 1.448(5) . ?
O2 C15 1.215(6) . ?
O3 C9 1.201(5) . ?
N1 C5 1.395(6) . ?
N1 C20 1.463(5) . ?
N1 C8 1.471(5) . ?
N2 C15 1.344(6) . ?
N2 C12 1.470(6) . ?
N2 C14 1.470(5) . ?
C1 C6 1.368(6) . ?
C1 C2 1.400(7) . ?
C2 C3 1.358(6) . ?
C3 C4 1.382(6) . ?
C4 C5 1.392(6) . ?
C5 C6 1.387(6) . ?
C6 C7 1.507(6) . ?
C7 C12 1.544(6) . ?
C7 C13 1.543(6) . ?
C7 C8 1.555(6) . ?
C8 C9 1.513(6) . ?
C9 C10 1.497(6) . ?
C10 C11 1.537(5) . ?
C11 C17 1.515(6) . ?
C11 C12 1.528(6) . ?
C11 C18 1.532(6) . ?
C13 C14 1.521(6) . ?
C15 C16 1.502(6) . ?
C16 C17 1.529(6) . ?
C18 C19 1.508(6) . ?
C20 C21 1.514(6) . ?
C21 C22 1.382(7) . ?
C21 C26 1.391(6) . ?
C22 C23 1.380(7) . ?
C23 C24 1.375(8) . ?
C24 C25 1.376(7) . ?
C25 C26 1.380(7) . ?

loop_
_geom_torsion_atom_site_label_1
_geom_torsion_atom_site_label_2
_geom_torsion_atom_site_label_3
_geom_torsion_atom_site_label_4
_geom_torsion
_geom_torsion_site_symmetry_1
_geom_torsion_site_symmetry_2
_geom_torsion_site_symmetry_3
_geom_torsion_site_symmetry_4
_geom_torsion_publ_flag
C6 C1 C2 C3 -0.8(8) . . . . ?
C1 C2 C3 C4 0.4(8) . . . . ?
C2 C3 C4 C5 -0.4(7) . . . . ?
C3 C4 C5 C6 0.7(7) . . . . ?
C3 C4 C5 N1 177.2(5) . . . . ?
C20 N1 C5 C6 -152.5(5) . . . . ?
C8 N1 C5 C6 -6.9(5) . . . . ?
C20 N1 C5 C4 30.7(7) . . . . ?
C8 N1 C5 C4 176.3(5) . . . . ?
C2 C1 C6 C5 1.1(8) . . . . ?
C2 C1 C6 C7 174.3(5) . . . . ?
C4 C5 C6 C1 -1.1(8) . . . . ?
N1 C5 C6 C1 -178.1(4) . . . . ?
C4 C5 C6 C7 -175.6(4) . . . . ?
N1 C5 C6 C7 7.4(6) . . . . ?
C1 C6 C7 C12 59.2(7) . . . . ?
C5 C6 C7 C12 -127.0(4) . . . . ?
C1 C6 C7 C13 -58.2(7) . . . . ?
C5 C6 C7 C13 115.6(5) . . . . ?
C1 C6 C7 C8 -178.5(5) . . . . ?
C5 C6 C7 C8 -4.7(5) . . . . ?
C5 N1 C8 C9 125.4(4) . . . . ?
C20 N1 C8 C9 -88.0(5) . . . . ?
C5 N1 C8 C7 3.6(5) . . . . ?
C20 N1 C8 C7 150.2(4) . . . . ?
C6 C7 C8 N1 0.6(5) . . . . ?
C12 C7 C8 N1 128.6(4) . . . . ?
C13 C7 C8 N1 -120.8(4) . . . . ?
C6 C7 C8 C9 -115.3(5) . . . . ?
C12 C7 C8 C9 12.7(6) . . . . ?
C13 C7 C8 C9 123.3(5) . . . . ?
N1 C8 C9 O3 103.1(6) . . . . ?
C7 C8 C9 O3 -140.7(5) . . . . ?
N1 C8 C9 C10 -75.8(5) . . . . ?
C7 C8 C9 C10 40.3(6) . . . . ?
O3 C9 C10 C11 119.1(6) . . . . ?
C8 C9 C10 C11 -62.0(6) . . . . ?
C9 C10 C11 C17 -97.2(5) . . . . ?
C9 C10 C11 C12 24.9(6) . . . . ?
C9 C10 C11 C18 137.1(4) . . . . ?
C19 O1 C12 N2 -137.7(4) . . . . ?
C19 O1 C12 C11 -15.2(5) . . . . ?
C19 O1 C12 C7 113.5(4) . . . . ?
C15 N2 C12 O1 110.3(5) . . . . ?
C14 N2 C12 O1 -79.4(4) . . . . ?
C15 N2 C12 C11 -6.6(7) . . . . ?
C14 N2 C12 C11 163.6(4) . . . . ?
C15 N2 C12 C7 -135.1(5) . . . . ?
C14 N2 C12 C7 35.1(5) . . . . ?
C17 C11 C12 O1 -83.3(5) . . . . ?
C18 C11 C12 O1 33.3(5) . . . . ?
C10 C11 C12 O1 153.9(4) . . . . ?
C17 C11 C12 N2 34.9(6) . . . . ?
C18 C11 C12 N2 151.5(4) . . . . ?
C10 C11 C12 N2 -87.9(5) . . . . ?
C17 C11 C12 C7 153.7(4) . . . . ?
C18 C11 C12 C7 -89.7(5) . . . . ?
C10 C11 C12 C7 30.9(6) . . . . ?
C6 C7 C12 O1 -53.0(5) . . . . ?
C13 C7 C12 O1 70.8(4) . . . . ?
C8 C7 C12 O1 -171.6(4) . . . . ?
C6 C7 C12 N2 -166.3(4) . . . . ?
C13 C7 C12 N2 -42.5(4) . . . . ?
C8 C7 C12 N2 75.1(4) . . . . ?
C6 C7 C12 C11 68.1(6) . . . . ?
C13 C7 C12 C11 -168.1(4) . . . . ?
C8 C7 C12 C11 -50.5(6) . . . . ?
C6 C7 C13 C14 164.3(4) . . . . ?
C12 C7 C13 C14 36.4(5) . . . . ?
C8 C7 C13 C14 -80.4(5) . . . . ?
C15 N2 C14 C13 158.9(4) . . . . ?
C12 N2 C14 C13 -12.3(5) . . . . ?
C7 C13 C14 N2 -16.0(5) . . . . ?
C12 N2 C15 O2 177.2(5) . . . . ?
C14 N2 C15 O2 7.9(8) . . . . ?
C12 N2 C15 C16 -2.2(8) . . . . ?
C14 N2 C15 C16 -171.5(4) . . . . ?
O2 C15 C16 C17 162.0(5) . . . . ?
N2 C15 C16 C17 -18.6(7) . . . . ?
C12 C11 C17 C16 -55.6(6) . . . . ?
C18 C11 C17 C16 -165.6(4) . . . . ?
C10 C11 C17 C16 66.9(5) . . . . ?
C15 C16 C17 C11 48.5(6) . . . . ?
C17 C11 C18 C19 77.2(5) . . . . ?
C12 C11 C18 C19 -38.8(5) . . . . ?
C10 C11 C18 C19 -156.9(4) . . . . ?
C12 O1 C19 C18 -10.0(5) . . . . ?
C11 C18 C19 O1 30.9(5) . . . . ?
C5 N1 C20 C21 -84.0(6) . . . . ?
C8 N1 C20 C21 133.6(5) . . . . ?
N1 C20 C21 C22 131.1(5) . . . . ?
N1 C20 C21 C26 -53.7(7) . . . . ?
C26 C21 C22 C23 0.0(8) . . . . ?
C20 C21 C22 C23 175.3(5) . . . . ?
C21 C22 C23 C24 -1.9(9) . . . . ?
C22 C23 C24 C25 3.3(9) . . . . ?
C23 C24 C25 C26 -2.8(10) . . . . ?
C24 C25 C26 C21 0.8(9) . . . . ?
C22 C21 C26 C25 0.6(8) . . . . ?
C20 C21 C26 C25 -174.8(5) . . . . ?
